data_7029401
loop_
_publ_author_name
'Buchowicz, W\/lodzimierz'
'Banach, Lukasz'
'Conder, Joanna'
'Gu\'nka, Piotr A'
'Kubicki, Dominik'
'Buchalski, Piotr'

_publ_section_title
;
 Anion exchange in [Ni(\h(5)-C5H4R)(Cl)(NHC)]. Counterion effect on the
 structure and catalytic activity.
;
_journal_issue 15
_journal_name_full 'Dalton transactions (Cambridge, England : 2003)'
_journal_page_first 5847
_journal_page_last 5857
_journal_paper_doi 10.1039/c3dt53352b
_journal_volume 43
_journal_year 2014
_chemical_formula_moiety 'C26 H29 N3 Ni O3'
_chemical_formula_sum 'C26 H29 N3 Ni O3'
_chemical_formula_weight 490.23
_chemical_name_systematic
;
 ?
;
_space_group_crystal_system orthorhombic
_space_group_IT_number 29
_space_group_name_Hall 'P 2c -2ac'
_space_group_name_H-M_alt 'P c a 21'
_symmetry_space_group_name_Hall 'P 2c -2ac'
_symmetry_space_group_name_H-M 'P c a 21'
_atom_sites_solution_hydrogens geom
_atom_sites_solution_primary direct
_audit_creation_date 2013-05-24
_audit_creation_method
;
  Olex2 1.2-beta
  (compiled Apr 23 2013 17:54:37, GUI svn.r4466)
;
_cell_angle_alpha 90
_cell_angle_beta 90
_cell_angle_gamma 90
_cell_formula_units_Z 8
_cell_length_a 17.6218(3)
_cell_length_b 12.2104(3)
_cell_length_c 22.7534(4)
_cell_measurement_reflns_used 20918
_cell_measurement_temperature 293
_cell_measurement_theta_max 29.1610
_cell_measurement_theta_min 3.8390
_cell_volume 4895.83(17)
_computing_cell_refinement
;
CrysAlisPro, Agilent Technologies,
Version 1.171.36.28 (release 01-02-2013 CrysAlis171 .NET)
(compiled Feb  1 2013,16:14:44)
;
_computing_data_collection
;
CrysAlisPro, Agilent Technologies,
Version 1.171.36.28 (release 01-02-2013 CrysAlis171 .NET)
(compiled Feb  1 2013,16:14:44)
;
_computing_data_reduction
;
CrysAlisPro, Agilent Technologies,
Version 1.171.36.28 (release 01-02-2013 CrysAlis171 .NET)
(compiled Feb  1 2013,16:14:44)
;
_computing_molecular_graphics
;
O. V. Dolomanov, L. J. Bourhis, R. J. Gildea, J. A. K. Howard and H. Puschmann,
OLEX2: a complete structure solution, refinement and analysis program.
J. Appl. Cryst. (2009). 42, 339-341.
;
_computing_publication_material
;
O. V. Dolomanov, L. J. Bourhis, R. J. Gildea, J. A. K. Howard and H. Puschmann,
OLEX2: a complete structure solution, refinement and analysis program.
J. Appl. Cryst. (2009). 42, 339-341.
;
_computing_structure_refinement
;
SHELXL, G.M. Sheldrick, Acta Cryst.
(2008). A64, 112-122
;
_computing_structure_solution
;
SHELXS, G.M. Sheldrick, Acta Cryst.
(2008). A64, 112-122
;
_diffrn_ambient_temperature 293
_diffrn_detector_area_resol_mean 10.3347
_diffrn_measured_fraction_theta_full 0.9964
_diffrn_measured_fraction_theta_max 0.8762
_diffrn_measurement_details
;
  1 omega  -84.00  -41.00   0.5000   20.0000
omega____ theta____ kappa____ phi______ frames
    -      -11.4060  -57.0000   90.0000 86

  2 omega   56.00   81.00   0.5000   20.0000
omega____ theta____ kappa____ phi______ frames
    -       11.7185  179.0000 -120.0000 50

  3 omega  -70.00  -33.00   0.5000   20.0000
omega____ theta____ kappa____ phi______ frames
    -       11.7185  179.0000   60.0000 74

  4 omega  -65.00  -32.00   0.5000   20.0000
omega____ theta____ kappa____ phi______ frames
    -       11.7185  179.0000  -60.0000 66

  5 omega  -70.00  -12.00   0.5000   20.0000
omega____ theta____ kappa____ phi______ frames
    -       11.7185  -19.0000  150.0000 116

  6 omega -100.00  -32.00   0.5000   20.0000
omega____ theta____ kappa____ phi______ frames
    -      -11.4060  179.0000  -30.0000 136

  7 omega  -45.00    7.00   0.5000   20.0000
omega____ theta____ kappa____ phi______ frames
    -      -11.4060   77.0000 -150.0000 104

  8 omega  -22.00   90.00   0.5000   20.0000
omega____ theta____ kappa____ phi______ frames
    -       11.7185   77.0000 -120.0000 224

  9 omega   56.00  101.00   0.5000   20.0000
omega____ theta____ kappa____ phi______ frames
    -       11.7185  179.0000   30.0000 90
;
_diffrn_measurement_device_type 'Xcalibur, Atlas, Gemini ultra'
_diffrn_measurement_method '\w scans'
_diffrn_orient_matrix_UB_11 -0.0120719000
_diffrn_orient_matrix_UB_12 -0.0013172000
_diffrn_orient_matrix_UB_13 0.0297278000
_diffrn_orient_matrix_UB_21 -0.0051745000
_diffrn_orient_matrix_UB_22 -0.0575176000
_diffrn_orient_matrix_UB_23 -0.0019827000
_diffrn_orient_matrix_UB_31 0.0380360000
_diffrn_orient_matrix_UB_32 -0.0082289000
_diffrn_orient_matrix_UB_33 0.0091494000
_diffrn_radiation_monochromator graphite
_diffrn_radiation_type 'Mo K\a'
_diffrn_radiation_wavelength 0.7107
_diffrn_reflns_av_R_equivalents 0.0323
_diffrn_reflns_av_unetI/netI 0.0209
_diffrn_reflns_Laue_measured_fraction_full 0.997
_diffrn_reflns_Laue_measured_fraction_max 0.998
_diffrn_reflns_limit_h_max 22
_diffrn_reflns_limit_h_min -22
_diffrn_reflns_limit_k_max 15
_diffrn_reflns_limit_k_min -15
_diffrn_reflns_limit_l_max 27
_diffrn_reflns_limit_l_min -28
_diffrn_reflns_number 53880
_diffrn_reflns_point_group_measured_fraction_full 0.998
_diffrn_reflns_point_group_measured_fraction_max 0.998
_diffrn_reflns_theta_full 25.242
_diffrn_reflns_theta_max 26.498
_diffrn_reflns_theta_min 3.337
_diffrn_source 'Enhance (Mo) X-ray Source'
_exptl_absorpt_coefficient_mu 0.824
_exptl_absorpt_correction_T_max 1.00000
_exptl_absorpt_correction_T_min 0.82955
_exptl_absorpt_correction_type multi-scan
_exptl_absorpt_process_details
;
CrysAlisPro, Agilent Technologies,
Version 1.171.36.28 (release 01-02-2013 CrysAlis171 .NET)
(compiled Feb  1 2013,16:14:44)
Empirical absorption correction using spherical harmonics,
 implemented in SCALE3 ABSPACK scaling algorithm.
;
_exptl_crystal_colour red
_exptl_crystal_density_diffrn 1.330
_exptl_crystal_F_000 2064
_exptl_crystal_size_max 0.5
_exptl_crystal_size_mid 0.2
_exptl_crystal_size_min 0.1
_refine_diff_density_max 1.082
_refine_diff_density_min -0.313
_refine_diff_density_rms 0.080
_refine_ls_abs_structure_details
;
 Refined as an inversion twin.
;
_refine_ls_abs_structure_Flack 0.43(2)
_refine_ls_extinction_method none
_refine_ls_goodness_of_fit_ref 1.067
_refine_ls_hydrogen_treatment constr
_refine_ls_matrix_type full
_refine_ls_number_parameters 608
_refine_ls_number_reflns 9968
_refine_ls_number_restraints 1
_refine_ls_restrained_S_all 1.067
_refine_ls_R_factor_all 0.0606
_refine_ls_R_factor_gt 0.0532
_refine_ls_shift/su_max 0.023
_refine_ls_shift/su_mean 0.001
_refine_ls_structure_factor_coef Fsqd
_refine_ls_weighting_details 'w=1/[\s^2^(Fo^2^)+(0.0975P)^2^+1.2997P] where P=(Fo^2^+2Fc^2^)/3'
_refine_ls_weighting_scheme calc
_refine_ls_wR_factor_gt 0.1444
_refine_ls_wR_factor_ref 0.1516
_reflns_Friedel_coverage 0.948
_reflns_number_gt 8723
_reflns_number_total 9968
_reflns_threshold_expression 'I > 2\s(I)'
_cod_data_source_file c3dt53352b2.cif
_cod_data_source_block 3c
_cod_original_cell_volume 4895.80(16)
_cod_database_code 7029401
_olex2_refinement_description
;
1. Fixed Uiso
 At 1.2 times of:
  All C(H) groups
 At 1.5 times of:
  All C(H,H,H) groups
2.a Aromatic/amide H refined with riding coordinates:
 C31(H31), C32(H32), C33(H33), C34(H34), C35(H35), C37(H37), C38(H38),
 C41(H41), C43(H43), C51(H51), C53(H53), C1(H1), C2(H2), C3(H3), C4(H4), C5(H5),
  C7(H7), C8(H8), C11(H11), C13(H13), C21(H21), C23(H23)
2.b Idealised Me refined as rotating group:
 C45(H45A,H45B,H45C), C46(H46A,H46B,H46C), C47(H47A,H47B,H47C), C55(H55A,H55B,
 H55C), C56(H56A,H56B,H56C), C57(H57A,H57B,H57C), C15(H15A,H15B,H15C), C16(H16A,
 H16B,H16C), C17(H17A,H17B,H17C), C25(H25A,H25B,H25C), C26(H26A,H26B,H26C),
 C27(H27A,H27B,H27C)
;

loop_
_space_group_symop_operation_xyz
'x, y, z'
'-x, -y, z+1/2'
'-x+1/2, y, z+1/2'
'x+1/2, -y, z'

loop_
_atom_site_label
_atom_site_type_symbol
_atom_site_fract_x
_atom_site_fract_y
_atom_site_fract_z
_atom_site_U_iso_or_equiv
_atom_site_adp_type
_atom_site_occupancy
_atom_site_site_symmetry_order
_atom_site_calc_flag
_atom_site_refinement_flags_posn
_atom_site_refinement_flags_adp
Ni2 Ni 0.44001(4) 0.01249(6) 0.71159(3) 0.0443(2) Uani 1 1 d . .
O31 O 0.4645(3) -0.1382(4) 0.7011(2) 0.0687(11) Uani 1 1 d . .
O32 O 0.5382(4) -0.2649(5) 0.6691(3) 0.1023(18) Uani 1 1 d . .
O33 O 0.5679(3) -0.0952(6) 0.6560(3) 0.0897(16) Uani 1 1 d . .
N31 N 0.2795(3) 0.0054(3) 0.6790(2) 0.0400(12) Uani 1 1 d . .
N32 N 0.3509(3) -0.0047(3) 0.6048(2) 0.0347(9) Uani 1 1 d . .
N33 N 0.5251(3) -0.1654(5) 0.6755(3) 0.0677(14) Uani 1 1 d . .
C31 C 0.4358(5) 0.1721(7) 0.7367(5) 0.094(3) Uani 1 1 d . .
H31 H 0.4006 0.2166 0.7178 0.112 Uiso 1 1 calc R U
C32 C 0.4225(5) 0.1143(9) 0.7874(4) 0.097(3) Uani 1 1 d . .
H32 H 0.3787 0.1184 0.8102 0.116 Uiso 1 1 calc R U
C33 C 0.4834(6) 0.0505(9) 0.7988(4) 0.097(3) Uani 1 1 d . .
H33 H 0.4882 0.0010 0.8296 0.116 Uiso 1 1 calc R U
C34 C 0.5388(4) 0.0731(8) 0.7552(4) 0.092(3) Uani 1 1 d . .
H34 H 0.5860 0.0397 0.7521 0.111 Uiso 1 1 calc R U
C35 C 0.5104(5) 0.1541(7) 0.7175(5) 0.100(3) Uani 1 1 d . .
H35 H 0.5355 0.1884 0.6867 0.120 Uiso 1 1 calc R U
C36 C 0.3531(4) 0.0068(4) 0.6628(3) 0.0387(12) Uani 1 1 d . .
C37 C 0.2764(4) -0.0139(5) 0.5837(3) 0.0540(17) Uani 1 1 d . .
H37 H 0.2605 -0.0222 0.5450 0.065 Uiso 1 1 calc R U
C38 C 0.2339(4) -0.0081(5) 0.6318(3) 0.0525(17) Uani 1 1 d . .
H38 H 0.1813 -0.0126 0.6328 0.063 Uiso 1 1 calc R U
C39 C 0.4156(3) -0.0046(4) 0.5666(2) 0.0359(11) Uani 1 1 d . .
C40 C 0.4481(3) -0.1037(4) 0.5491(2) 0.0406(11) Uani 1 1 d . .
C41 C 0.5114(3) -0.0994(6) 0.5132(3) 0.0575(15) Uani 1 1 d . .
H41 H 0.5324 -0.1651 0.5004 0.069 Uiso 1 1 calc R U
C42 C 0.5450(4) -0.0030(5) 0.4954(3) 0.0554(17) Uani 1 1 d . .
C43 C 0.5088(3) 0.0923(6) 0.5117(3) 0.0556(15) Uani 1 1 d . .
H43 H 0.5279 0.1582 0.4975 0.067 Uiso 1 1 calc R U
C44 C 0.4465(3) 0.0958(4) 0.5476(2) 0.0408(11) Uani 1 1 d . .
C45 C 0.4135(4) -0.2110(5) 0.5663(3) 0.0641(16) Uani 1 1 d . .
H45A H 0.4486 -0.2692 0.5580 0.096 Uiso 1 1 calc R U
H45B H 0.3676 -0.2224 0.5444 0.096 Uiso 1 1 calc R U
H45C H 0.4020 -0.2103 0.6076 0.096 Uiso 1 1 calc R U
C46 C 0.6136(5) -0.0032(8) 0.4578(5) 0.100(3) Uani 1 1 d . .
H46A H 0.5987 -0.0003 0.4172 0.150 Uiso 1 1 calc R U
H46B H 0.6422 -0.0688 0.4648 0.150 Uiso 1 1 calc R U
H46C H 0.6443 0.0595 0.4669 0.150 Uiso 1 1 calc R U
C47 C 0.4090(5) 0.2024(5) 0.5643(3) 0.0699(17) Uani 1 1 d . .
H47A H 0.4144 0.2141 0.6058 0.105 Uiso 1 1 calc R U
H47B H 0.3561 0.1994 0.5544 0.105 Uiso 1 1 calc R U
H47C H 0.4326 0.2616 0.5434 0.105 Uiso 1 1 calc R U
C49 C 0.2507(3) 0.0153(4) 0.7384(3) 0.0399(12) Uani 1 1 d . .
C50 C 0.2510(3) -0.0749(5) 0.7744(3) 0.0513(12) Uani 1 1 d . .
C51 C 0.2229(4) -0.0618(6) 0.8320(3) 0.0624(16) Uani 1 1 d . .
H51 H 0.2234 -0.1211 0.8577 0.075 Uiso 1 1 calc R U
C52 C 0.1948(3) 0.0369(7) 0.8509(3) 0.0610(16) Uani 1 1 d . .
C53 C 0.1945(3) 0.1254(5) 0.8136(3) 0.0574(15) Uani 1 1 d . .
H53 H 0.1747 0.1918 0.8265 0.069 Uiso 1 1 calc R U
C54 C 0.2236(3) 0.1174(5) 0.7565(2) 0.0484(12) Uani 1 1 d . .
C55 C 0.2813(5) -0.1847(6) 0.7542(3) 0.083(2) Uani 1 1 d . .
H55A H 0.3320 -0.1758 0.7394 0.124 Uiso 1 1 calc R U
H55B H 0.2493 -0.2131 0.7236 0.124 Uiso 1 1 calc R U
H55C H 0.2817 -0.2348 0.7867 0.124 Uiso 1 1 calc R U
C56 C 0.1626(5) 0.0453(9) 0.9124(3) 0.093(2) Uani 1 1 d . .
H56A H 0.2017 0.0686 0.9390 0.139 Uiso 1 1 calc R U
H56B H 0.1437 -0.0250 0.9245 0.139 Uiso 1 1 calc R U
H56C H 0.1219 0.0976 0.9128 0.139 Uiso 1 1 calc R U
C57 C 0.2241(4) 0.2169(5) 0.7171(3) 0.0636(15) Uani 1 1 d . .
H57A H 0.1764 0.2223 0.6970 0.095 Uiso 1 1 calc R U
H57B H 0.2644 0.2104 0.6890 0.095 Uiso 1 1 calc R U
H57C H 0.2318 0.2814 0.7405 0.095 Uiso 1 1 calc R U
Ni1 Ni 0.68217(3) 0.49717(5) 0.41008(3) 0.03736(19) Uani 1 1 d . .
O1 O 0.7021(2) 0.3462(4) 0.4255(2) 0.0681(11) Uani 1 1 d . .
O2 O 0.7721(3) 0.2184(4) 0.4607(3) 0.0900(16) Uani 1 1 d . .
O3 O 0.8091(3) 0.3873(5) 0.4668(3) 0.0822(14) Uani 1 1 d . .
N1 N 0.5955(3) 0.4995(3) 0.5203(2) 0.0400(11) Uani 1 1 d . .
N2 N 0.5216(3) 0.5056(3) 0.4452(2) 0.0346(11) Uani 1 1 d . .
N3 N 0.7631(3) 0.3169(4) 0.4510(2) 0.0611(12) Uani 1 1 d . .
C1 C 0.6795(5) 0.6533(6) 0.3792(4) 0.091(3) Uani 1 1 d . .
H1 H 0.6450 0.7016 0.3961 0.109 Uiso 1 1 calc R U
C2 C 0.7536(5) 0.6359(6) 0.3994(4) 0.084(2) Uani 1 1 d . .
H2 H 0.7784 0.6732 0.4294 0.101 Uiso 1 1 calc R U
C3 C 0.7820(4) 0.5518(8) 0.3654(4) 0.079(2) Uani 1 1 d . .
H3 H 0.8295 0.5198 0.3700 0.095 Uiso 1 1 calc R U
C4 C 0.7274(5) 0.5210(7) 0.3218(3) 0.078(2) Uani 1 1 d . .
H4 H 0.7333 0.4666 0.2936 0.093 Uiso 1 1 calc R U
C5 C 0.6643(4) 0.5867(8) 0.3292(3) 0.086(3) Uani 1 1 d . .
H5 H 0.6207 0.5873 0.3062 0.103 Uiso 1 1 calc R U
C6 C 0.5968(3) 0.5014(3) 0.4592(2) 0.0293(10) Uani 1 1 d . .
C7 C 0.4762(3) 0.5061(5) 0.4951(3) 0.0471(15) Uani 1 1 d . .
H7 H 0.4235 0.5082 0.4968 0.057 Uiso 1 1 calc R U
C8 C 0.5250(4) 0.5030(5) 0.5403(3) 0.0510(16) Uani 1 1 d . .
H8 H 0.5114 0.5033 0.5798 0.061 Uiso 1 1 calc R U
C9 C 0.6632(3) 0.4949(4) 0.5560(2) 0.0326(10) Uani 1 1 d . .
C10 C 0.6860(3) 0.3920(5) 0.5775(2) 0.0411(12) Uani 1 1 d . .
C11 C 0.7513(3) 0.3894(5) 0.6117(2) 0.0513(13) Uani 1 1 d . .
H11 H 0.7686 0.3221 0.6253 0.062 Uiso 1 1 calc R U
C12 C 0.7913(4) 0.4816(5) 0.6261(3) 0.0522(14) Uani 1 1 d . .
C13 C 0.7666(3) 0.5812(5) 0.6041(3) 0.0528(14) Uani 1 1 d . .
H13 H 0.7945 0.6440 0.6124 0.063 Uiso 1 1 calc R U
C14 C 0.7015(3) 0.5905(5) 0.5701(3) 0.0460(12) Uani 1 1 d . .
C15 C 0.6407(4) 0.2902(5) 0.5643(3) 0.0638(16) Uani 1 1 d . .
H15A H 0.6435 0.2744 0.5230 0.096 Uiso 1 1 calc R U
H15B H 0.5888 0.3015 0.5753 0.096 Uiso 1 1 calc R U
H15C H 0.6612 0.2297 0.5861 0.096 Uiso 1 1 calc R U
C16 C 0.8623(4) 0.4723(8) 0.6637(3) 0.083(2) Uani 1 1 d . .
H16A H 0.8798 0.5442 0.6740 0.125 Uiso 1 1 calc R U
H16B H 0.9012 0.4348 0.6420 0.125 Uiso 1 1 calc R U
H16C H 0.8509 0.4320 0.6988 0.125 Uiso 1 1 calc R U
C17 C 0.6733(5) 0.6998(5) 0.5502(4) 0.0740(19) Uani 1 1 d . .
H17A H 0.6264 0.7163 0.5697 0.111 Uiso 1 1 calc R U
H17B H 0.6652 0.6984 0.5085 0.111 Uiso 1 1 calc R U
H17C H 0.7102 0.7549 0.5595 0.111 Uiso 1 1 calc R U
C19 C 0.4940(3) 0.5088(4) 0.3850(2) 0.0376(12) Uani 1 1 d . .
C20 C 0.4915(3) 0.4140(4) 0.3528(2) 0.0464(11) Uani 1 1 d . .
C21 C 0.4658(3) 0.4214(5) 0.2953(3) 0.0558(14) Uani 1 1 d . .
H21 H 0.4661 0.3586 0.2722 0.067 Uiso 1 1 calc R U
C22 C 0.4403(3) 0.5164(6) 0.2714(3) 0.0519(16) Uani 1 1 d . .
C23 C 0.4415(3) 0.6104(5) 0.3061(2) 0.0505(14) Uani 1 1 d . .
H23 H 0.4244 0.6761 0.2902 0.061 Uiso 1 1 calc R U
C24 C 0.4677(3) 0.6088(4) 0.3641(2) 0.0433(11) Uani 1 1 d . .
C25 C 0.5173(4) 0.3056(5) 0.3770(3) 0.0742(19) Uani 1 1 d . .
H25A H 0.4815 0.2805 0.4058 0.111 Uiso 1 1 calc R U
H25B H 0.5662 0.3140 0.3950 0.111 Uiso 1 1 calc R U
H25C H 0.5206 0.2532 0.3456 0.111 Uiso 1 1 calc R U
C26 C 0.4110(5) 0.5216(8) 0.2088(4) 0.084(2) Uani 1 1 d . .
H26A H 0.4314 0.5851 0.1896 0.126 Uiso 1 1 calc R U
H26B H 0.3566 0.5260 0.2092 0.126 Uiso 1 1 calc R U
H26C H 0.4264 0.4569 0.1880 0.126 Uiso 1 1 calc R U
C27 C 0.4671(4) 0.7124(5) 0.3997(3) 0.0598(14) Uani 1 1 d . .
H27A H 0.5180 0.7395 0.4035 0.090 Uiso 1 1 calc R U
H27B H 0.4465 0.6978 0.4379 0.090 Uiso 1 1 calc R U
H27C H 0.4364 0.7663 0.3802 0.090 Uiso 1 1 calc R U

loop_
_atom_site_aniso_label
_atom_site_aniso_U_11
_atom_site_aniso_U_22
_atom_site_aniso_U_33
_atom_site_aniso_U_23
_atom_site_aniso_U_13
_atom_site_aniso_U_12
Ni2 0.0377(4) 0.0570(4) 0.0381(4) -0.0108(4) -0.0081(3) 0.0021(2)
O31 0.064(2) 0.063(2) 0.079(3) -0.009(2) 0.007(2) -0.002(2)
O32 0.115(4) 0.078(4) 0.114(5) -0.009(3) -0.006(3) 0.043(3)
O33 0.068(3) 0.111(5) 0.090(4) 0.003(4) 0.011(3) -0.005(3)
N31 0.034(2) 0.055(3) 0.031(3) -0.0050(16) 0.003(2) -0.0045(16)
N32 0.031(2) 0.046(2) 0.027(2) -0.0026(15) -0.0047(18) -0.0038(14)
N33 0.067(3) 0.072(4) 0.064(3) 0.002(3) -0.005(3) 0.013(3)
C31 0.092(6) 0.073(5) 0.116(7) -0.027(5) -0.056(5) 0.012(4)
C32 0.070(5) 0.141(8) 0.080(5) -0.064(6) -0.026(4) 0.011(5)
C33 0.094(6) 0.129(8) 0.067(5) -0.041(5) -0.036(5) 0.014(6)
C34 0.053(4) 0.117(7) 0.106(7) -0.055(6) -0.026(4) 0.005(4)
C35 0.095(6) 0.075(5) 0.130(8) -0.024(5) -0.025(6) -0.031(4)
C36 0.048(3) 0.040(3) 0.028(3) -0.0018(19) -0.007(2) -0.0009(18)
C37 0.032(3) 0.091(5) 0.039(4) -0.008(3) -0.013(2) -0.011(2)
C38 0.032(3) 0.088(5) 0.037(3) -0.004(3) 0.005(2) -0.008(2)
C39 0.033(2) 0.043(3) 0.032(3) -0.0054(18) -0.001(2) -0.0017(17)
C40 0.051(3) 0.039(3) 0.031(3) -0.008(2) -0.008(2) 0.004(2)
C41 0.051(3) 0.078(4) 0.044(3) -0.021(3) -0.005(2) 0.013(3)
C42 0.040(3) 0.092(5) 0.034(3) -0.015(3) 0.004(3) -0.006(2)
C43 0.050(3) 0.074(4) 0.044(3) -0.001(3) 0.002(2) -0.020(3)
C44 0.047(3) 0.040(3) 0.036(3) -0.003(2) -0.003(2) -0.002(2)
C45 0.087(4) 0.041(3) 0.064(4) -0.006(3) -0.005(3) -0.002(3)
C46 0.045(4) 0.167(10) 0.088(7) -0.030(5) 0.025(4) -0.012(4)
C47 0.084(4) 0.043(3) 0.083(5) 0.000(3) 0.009(4) 0.004(3)
C49 0.031(3) 0.056(3) 0.033(3) -0.001(2) 0.001(2) -0.004(2)
C50 0.048(3) 0.052(3) 0.054(3) -0.001(3) 0.011(2) 0.001(2)
C51 0.069(4) 0.072(4) 0.046(3) 0.015(3) 0.003(3) -0.003(3)
C52 0.051(3) 0.086(4) 0.047(4) -0.012(4) 0.000(3) 0.004(3)
C53 0.056(3) 0.063(4) 0.054(4) -0.014(3) -0.001(2) 0.008(3)
C54 0.044(3) 0.055(3) 0.046(3) -0.004(2) 0.000(2) -0.010(2)
C55 0.113(6) 0.056(4) 0.078(5) 0.005(3) 0.025(4) 0.003(4)
C56 0.098(6) 0.139(7) 0.043(4) -0.003(5) 0.017(4) 0.010(5)
C57 0.069(4) 0.057(3) 0.065(4) 0.003(3) -0.004(3) 0.002(3)
Ni1 0.0297(3) 0.0498(4) 0.0325(4) 0.0045(2) 0.0061(3) 0.0031(2)
O1 0.060(2) 0.063(3) 0.081(3) 0.002(2) -0.014(2) 0.007(2)
O2 0.098(4) 0.066(3) 0.106(4) 0.002(3) -0.014(3) 0.032(3)
O3 0.064(3) 0.097(4) 0.086(3) 0.002(3) -0.012(2) -0.008(3)
N1 0.038(2) 0.054(3) 0.028(2) 0.0001(16) -0.0061(19) 0.0003(16)
N2 0.025(2) 0.054(3) 0.025(2) 0.0033(15) 0.0014(16) 0.0005(15)
N3 0.054(3) 0.069(3) 0.060(3) 0.000(3) 0.009(2) 0.013(3)
C1 0.106(6) 0.065(4) 0.101(6) 0.031(4) 0.059(5) 0.024(4)
C2 0.081(5) 0.077(4) 0.095(6) 0.018(4) 0.014(4) -0.025(4)
C3 0.048(4) 0.113(6) 0.077(5) 0.031(5) 0.023(3) 0.002(4)
C4 0.075(5) 0.114(6) 0.043(4) 0.001(4) 0.025(3) 0.003(4)
C5 0.055(4) 0.137(7) 0.065(4) 0.045(5) 0.011(3) 0.011(4)
C6 0.022(2) 0.035(2) 0.031(3) 0.0034(16) -0.0047(19) 0.0004(14)
C7 0.029(3) 0.074(4) 0.038(3) 0.002(2) 0.013(2) 0.001(2)
C8 0.044(3) 0.085(5) 0.025(3) 0.006(2) 0.001(2) 0.004(2)
C9 0.031(2) 0.044(3) 0.022(3) -0.0002(16) -0.0011(19) 0.0021(16)
C10 0.040(3) 0.052(3) 0.031(3) 0.002(2) 0.0008(18) 0.004(2)
C11 0.056(3) 0.061(3) 0.037(3) 0.005(2) -0.003(2) 0.019(3)
C12 0.034(3) 0.081(4) 0.041(3) 0.000(3) 0.003(3) 0.005(3)
C13 0.045(3) 0.067(4) 0.047(3) -0.013(3) -0.001(2) -0.012(2)
C14 0.048(3) 0.048(3) 0.042(3) -0.004(2) -0.005(2) -0.005(2)
C15 0.076(4) 0.046(3) 0.069(4) 0.010(3) -0.004(3) -0.004(3)
C16 0.052(4) 0.147(7) 0.051(4) -0.005(4) -0.013(3) 0.010(4)
C17 0.098(5) 0.043(3) 0.081(5) -0.005(3) -0.013(4) 0.000(3)
C19 0.032(3) 0.056(3) 0.025(3) 0.004(2) 0.000(2) -0.0030(19)
C20 0.048(3) 0.048(3) 0.043(3) -0.005(2) -0.013(2) 0.002(2)
C21 0.057(3) 0.066(4) 0.044(3) -0.015(3) -0.009(3) 0.003(3)
C22 0.042(3) 0.085(4) 0.029(3) 0.005(3) -0.002(2) -0.001(2)
C23 0.051(3) 0.064(3) 0.037(3) 0.018(3) -0.005(2) -0.008(2)
C24 0.040(2) 0.051(3) 0.039(3) 0.007(2) 0.000(2) -0.009(2)
C25 0.091(5) 0.053(3) 0.079(4) -0.002(3) -0.025(4) 0.009(3)
C26 0.088(5) 0.128(6) 0.037(3) 0.011(4) -0.013(4) 0.005(4)
C27 0.068(4) 0.051(3) 0.061(4) 0.002(3) 0.000(3) -0.002(3)

loop_
_atom_type_symbol
_atom_type_description
_atom_type_scat_dispersion_real
_atom_type_scat_dispersion_imag
_atom_type_scat_source
C C 0.0033 0.0016 'International Tables Vol C Tables 4.2.6.8 and 6.1.1.4'
H H 0.0000 0.0000 'International Tables Vol C Tables 4.2.6.8 and 6.1.1.4'
N N 0.0061 0.0033 'International Tables Vol C Tables 4.2.6.8 and 6.1.1.4'
Ni Ni 0.3393 1.1124 'International Tables Vol C Tables 4.2.6.8 and 6.1.1.4'
O O 0.0106 0.0060 'International Tables Vol C Tables 4.2.6.8 and 6.1.1.4'

loop_
_geom_angle_atom_site_label_1
_geom_angle_atom_site_label_2
_geom_angle_atom_site_label_3
_geom_angle
O31 Ni2 C31 165.9(3)
O31 Ni2 C32 133.8(4)
O31 Ni2 C33 103.9(3)
O31 Ni2 C34 102.0(3)
O31 Ni2 C35 131.3(3)
C31 Ni2 C32 38.2(4)
C31 Ni2 C33 63.4(4)
C31 Ni2 C34 64.3(3)
C31 Ni2 C35 39.2(4)
C32 Ni2 C33 36.4(3)
C34 Ni2 C32 62.8(3)
C34 Ni2 C33 38.4(4)
C35 Ni2 C32 64.1(4)
C35 Ni2 C33 64.2(5)
C35 Ni2 C34 38.3(4)
C36 Ni2 O31 94.2(2)
C36 Ni2 C31 99.8(3)
C36 Ni2 C32 112.1(3)
C36 Ni2 C33 145.8(3)
C36 Ni2 C34 160.8(3)
C36 Ni2 C35 122.5(3)
N33 O31 Ni2 120.3(4)
C36 N31 C38 110.8(5)
C36 N31 C49 126.2(5)
C38 N31 C49 123.0(5)
C36 N32 C37 112.1(6)
C36 N32 C39 125.4(5)
C37 N32 C39 122.6(5)
O32 N33 O31 117.9(6)
O33 N33 O31 120.2(6)
O33 N33 O32 121.9(7)
C32 C31 Ni2 75.5(5)
C32 C31 C35 109.9(8)
C35 C31 Ni2 74.2(5)
C31 C32 Ni2 66.3(5)
C33 C32 Ni2 72.9(4)
C33 C32 C31 108.7(9)
C32 C33 Ni2 70.7(4)
C32 C33 C34 107.5(10)
C34 C33 Ni2 69.2(4)
C33 C34 Ni2 72.4(4)
C35 C34 Ni2 70.7(4)
C35 C34 C33 108.7(8)
C31 C35 Ni2 66.5(4)
C34 C35 Ni2 71.0(5)
C34 C35 C31 104.8(9)
N31 C36 Ni2 128.2(4)
N32 C36 Ni2 127.7(5)
N32 C36 N31 104.0(5)
C38 C37 N32 104.1(6)
C37 C38 N31 109.1(5)
C40 C39 N32 119.8(4)
C40 C39 C44 120.5(6)
C44 C39 N32 119.6(4)
C39 C40 C45 121.2(5)
C41 C40 C39 117.7(5)
C41 C40 C45 121.1(5)
C42 C41 C40 123.5(6)
C41 C42 C46 121.2(6)
C43 C42 C41 116.4(6)
C43 C42 C46 122.3(7)
C44 C43 C42 123.9(6)
C39 C44 C47 120.2(5)
C43 C44 C39 117.8(5)
C43 C44 C47 122.0(6)
C50 C49 N31 119.2(5)
C50 C49 C54 122.8(6)
C54 C49 N31 118.0(5)
C49 C50 C51 117.5(6)
C49 C50 C55 122.1(5)
C51 C50 C55 120.4(6)
C52 C51 C50 121.1(6)
C51 C52 C53 120.0(6)
C51 C52 C56 119.0(8)
C53 C52 C56 121.1(7)
C52 C53 C54 121.1(6)
C49 C54 C53 117.5(6)
C49 C54 C57 122.8(5)
C53 C54 C57 119.7(5)
O1 Ni1 C1 166.8(3)
O1 Ni1 C2 133.0(3)
O1 Ni1 C3 103.7(3)
O1 Ni1 C4 103.4(3)
O1 Ni1 C5 132.2(3)
C1 Ni1 C2 39.3(3)
C1 Ni1 C3 64.0(3)
C1 Ni1 C4 64.2(3)
C1 Ni1 C5 39.5(4)
C2 Ni1 C3 37.8(3)
C2 Ni1 C4 64.6(4)
C2 Ni1 C5 65.5(3)
C3 Ni1 C4 38.7(3)
C3 Ni1 C5 63.7(3)
C5 Ni1 C4 37.1(3)
C6 Ni1 O1 93.72(19)
C6 Ni1 C1 99.3(2)
C6 Ni1 C2 121.4(3)
C6 Ni1 C3 159.2(3)
C6 Ni1 C4 147.0(3)
C6 Ni1 C5 112.1(2)
N3 O1 Ni1 120.7(4)
C6 N1 C9 123.3(5)
C8 N1 C6 111.1(5)
C8 N1 C9 125.6(5)
C6 N2 C7 111.7(5)
C6 N2 C19 123.1(4)
C7 N2 C19 125.2(4)
O2 N3 O1 117.7(6)
O2 N3 O3 122.8(6)
O3 N3 O1 119.4(5)
C2 C1 Ni1 73.9(4)
C2 C1 C5 110.6(7)
C5 C1 Ni1 75.2(5)
C1 C2 Ni1 66.8(4)
C3 C2 Ni1 71.7(4)
C3 C2 C1 105.5(8)
C2 C3 Ni1 70.5(4)
C2 C3 C4 109.9(7)
C4 C3 Ni1 72.2(4)
C3 C4 Ni1 69.1(4)
C5 C4 Ni1 70.8(4)
C5 C4 C3 107.7(8)
C1 C5 Ni1 65.3(4)
C4 C5 Ni1 72.2(4)
C4 C5 C1 106.1(7)
N1 C6 Ni1 127.6(4)
N2 C6 Ni1 129.9(4)
N2 C6 N1 102.5(4)
C8 C7 N2 104.9(5)
N1 C8 C7 109.8(6)
C10 C9 N1 117.8(4)
C14 C9 N1 120.0(4)
C14 C9 C10 122.2(5)
C9 C10 C15 121.1(5)
C11 C10 C9 116.8(5)
C11 C10 C15 122.1(5)
C12 C11 C10 122.9(5)
C11 C12 C13 118.2(6)
C11 C12 C16 119.9(6)
C13 C12 C16 121.9(7)
C12 C13 C14 122.2(6)
C9 C14 C13 117.5(5)
C9 C14 C17 121.3(5)
C13 C14 C17 121.2(6)
C20 C19 N2 119.4(5)
C20 C19 C24 123.3(5)
C24 C19 N2 117.2(5)
C19 C20 C21 117.4(5)
C19 C20 C25 122.6(5)
C21 C20 C25 120.0(5)
C22 C21 C20 122.8(6)
C21 C22 C23 118.1(6)
C21 C22 C26 121.7(7)
C23 C22 C26 120.2(6)
C22 C23 C24 121.9(6)
C19 C24 C23 116.4(5)
C19 C24 C27 124.0(5)
C23 C24 C27 119.6(5)

loop_
_geom_bond_atom_site_label_1
_geom_bond_atom_site_label_2
_geom_bond_distance
Ni2 O31 1.904(4)
Ni2 C31 2.033(8)
Ni2 C32 2.150(7)
Ni2 C33 2.178(7)
Ni2 C34 2.136(7)
Ni2 C35 2.132(7)
Ni2 C36 1.893(6)
O31 N33 1.263(7)
O32 N33 1.245(7)
O33 N33 1.224(8)
N31 C36 1.349(9)
N31 C38 1.352(8)
N31 C49 1.448(8)
N32 C36 1.328(7)
N32 C37 1.401(8)
N32 C39 1.434(7)
C31 C32 1.374(14)
C31 C35 1.402(13)
C32 C33 1.352(12)
C33 C34 1.418(14)
C34 C35 1.401(13)
C37 C38 1.326(9)
C39 C40 1.397(7)
C39 C44 1.409(7)
C40 C41 1.384(9)
C40 C45 1.497(8)
C41 C42 1.378(10)
C42 C43 1.377(9)
C42 C46 1.482(10)
C43 C44 1.368(8)
C44 C47 1.509(8)
C49 C50 1.373(8)
C49 C54 1.396(8)
C50 C51 1.412(9)
C50 C55 1.514(9)
C51 C52 1.371(10)
C52 C53 1.374(10)
C52 C56 1.515(10)
C53 C54 1.401(8)
C54 C57 1.510(8)
Ni1 O1 1.910(4)
Ni1 C1 2.032(7)
Ni1 C2 2.124(7)
Ni1 C3 2.139(6)
Ni1 C4 2.181(7)
Ni1 C5 2.163(7)
Ni1 C6 1.874(5)
O1 N3 1.273(7)
O2 N3 1.232(6)
O3 N3 1.236(7)
N1 C6 1.390(7)
N1 C8 1.323(9)
N1 C9 1.445(7)
N2 C6 1.365(7)
N2 C7 1.388(7)
N2 C19 1.454(7)
C1 C2 1.399(12)
C1 C5 1.423(14)
C2 C3 1.381(12)
C3 C4 1.431(12)
C4 C5 1.381(11)
C7 C8 1.342(9)
C9 C10 1.407(7)
C9 C14 1.387(7)
C10 C11 1.390(8)
C10 C15 1.507(8)
C11 C12 1.368(9)
C12 C13 1.386(9)
C12 C16 1.520(9)
C13 C14 1.388(8)
C14 C17 1.494(9)
C19 C20 1.371(7)
C19 C24 1.389(7)
C20 C21 1.387(8)
C20 C25 1.503(8)
C21 C22 1.358(9)
C22 C23 1.393(9)
C22 C26 1.516(10)
C23 C24 1.400(7)
C24 C27 1.502(8)
